data_7210796
loop_
_publ_author_name
'Calder\'on-Casado, Ainhoa'
'Barandika, Gotzone'
'Baz\'an, Bego\~na'
'Urtiaga, Miren-Karmele'
'Arriortua, Mar\'ia-Isabel'

_publ_section_title
;
 Host--guest chemistry of NiII coordination compounds with PDC and
 (py)2CO: reversible crystal-to-amorphous transformations induced by
 solvent exchange
;
_journal_issue 25
_journal_name_full CrystEngComm
_journal_page_first 5134
_journal_paper_doi 10.1039/c3ce40377g
_journal_volume 15
_journal_year 2013
_chemical_compound_source 'synthesis as described'
_chemical_formula_moiety 'C19 H17 N3 Ni O7, C O'
_chemical_formula_sum 'C20 H17 N3 Ni O8'
_chemical_formula_weight 486.08
_chemical_name_systematic
;
?
;
_space_group_IT_number 2
_symmetry_cell_setting triclinic
_symmetry_Int_Tables_number 2
_symmetry_space_group_name_Hall '-P 1'
_symmetry_space_group_name_H-M 'P -1'
_atom_sites_solution_hydrogens geom
_atom_sites_solution_primary direct
_atom_sites_solution_secondary difmap
_audit_conform_dict_location ftp://ftp.iucr.org/pub/cif_core.dic
_audit_conform_dict_name cif_core.dic
_audit_conform_dict_version 2.4
_audit_creation_date 2013-04-15T08:55:36-00:00
_audit_creation_method 'WinGX routine CIF_UPDATE'
_cell_angle_alpha 97.46(2)
_cell_angle_beta 99.97(3)
_cell_angle_gamma 109.71(3)
_cell_formula_units_Z 2
_cell_length_a 8.230(3)
_cell_length_b 10.540(4)
_cell_length_c 14.140(3)
_cell_measurement_reflns_used 1662
_cell_measurement_temperature 298(2)
_cell_measurement_theta_max 28.3633
_cell_measurement_theta_min 2.0919
_cell_volume 1113.6(7)
_computing_cell_refinement CrysAlisPro
_computing_data_collection CrysAlisPro
_computing_data_reduction CrysAlisPro
_computing_molecular_graphics 'Ortep-3 for Windows (Farrugia, 1997)'
_computing_publication_material 'WinGX publication routines (Farrugia, 1999)'
_computing_structure_refinement 'SHELXL-97 (Sheldrick, 2008)'
_diffrn_ambient_temperature 298(2)
_diffrn_detector_area_resol_mean 16.2439
_diffrn_measured_fraction_theta_full 0.905
_diffrn_measured_fraction_theta_max 0.905
_diffrn_measurement_device_type 'SuperNova, Single source at offset), Eos'
_diffrn_measurement_method '\w scans'
_diffrn_orient_matrix_UB_11 0.0164804
_diffrn_orient_matrix_UB_12 -0.0073683
_diffrn_orient_matrix_UB_13 0.0495217
_diffrn_orient_matrix_UB_21 -0.0737628
_diffrn_orient_matrix_UB_22 -0.0632001
_diffrn_orient_matrix_UB_23 -0.0121663
_diffrn_orient_matrix_UB_31 0.0561113
_diffrn_orient_matrix_UB_32 -0.0357918
_diffrn_orient_matrix_UB_33 -0.0102568
_diffrn_radiation_monochromator graphite
_diffrn_radiation_type MoK\a
_diffrn_radiation_wavelength 0.71073
_diffrn_reflns_av_R_equivalents 0.1091
_diffrn_reflns_av_unetI/netI 0.1244
_diffrn_reflns_limit_h_max 10
_diffrn_reflns_limit_h_min -7
_diffrn_reflns_limit_k_max 12
_diffrn_reflns_limit_k_min -11
_diffrn_reflns_limit_l_max 17
_diffrn_reflns_limit_l_min -17
_diffrn_reflns_number 5671
_diffrn_reflns_theta_full 25.68
_diffrn_reflns_theta_max 25.68
_diffrn_reflns_theta_min 2.1
_exptl_absorpt_coefficient_mu 0.921
_exptl_absorpt_correction_T_max 1
_exptl_absorpt_correction_T_min 0.33333
_exptl_absorpt_correction_type multi-scan
_exptl_absorpt_process_details
;
CrysAlisPro, Agilent Technologies,
Version 1.171.35.11 (release 16-05-2011 CrysAlis171 .NET)
(compiled May 16 2011,17:55:39)
Empirical absorption correction using spherical harmonics,
implemented in SCALE3 ABSPACK scaling algorithm.
;
_exptl_crystal_colour purple
_exptl_crystal_density_diffrn 1.45
_exptl_crystal_density_method 'not measured'
_exptl_crystal_description Prism
_exptl_crystal_F_000 500
_exptl_crystal_size_max 0.278
_exptl_crystal_size_mid 0.081
_exptl_crystal_size_min 0.080
_refine_diff_density_max 1.354
_refine_diff_density_min -1.085
_refine_diff_density_rms 0.121
_refine_ls_extinction_method none
_refine_ls_goodness_of_fit_ref 1.054
_refine_ls_hydrogen_treatment mixed
_refine_ls_matrix_type full
_refine_ls_number_parameters 271
_refine_ls_number_reflns 3825
_refine_ls_number_restraints 75
_refine_ls_restrained_S_all 1.045
_refine_ls_R_factor_all 0.1112
_refine_ls_R_factor_gt 0.0717
_refine_ls_shift/su_max 0.003
_refine_ls_shift/su_mean 0
_refine_ls_structure_factor_coef Fsqd
_refine_ls_weighting_details 'calc w=1/[\s^2^(Fo^2^)+(0.1093P)^2^+0.0000P] where P=(Fo^2^+2Fc^2^)/3'
_refine_ls_weighting_scheme calc
_refine_ls_wR_factor_gt 0.1756
_refine_ls_wR_factor_ref 0.2121
_reflns_number_gt 2617
_reflns_number_total 3825
_reflns_threshold_expression >2\s(I)
_cod_data_source_file c3ce40377g.txt
_cod_data_source_block '[Ni(dpk)(2,5-PDC)(MeOH)]MeOH'
_cod_original_cell_volume 1113.6(6)
_cod_database_code 7210796

loop_
_symmetry_equiv_pos_as_xyz
'x, y, z'
'-x, -y, -z'

loop_
_atom_site_label
_atom_site_type_symbol
_atom_site_fract_x
_atom_site_fract_y
_atom_site_fract_z
_atom_site_U_iso_or_equiv
_atom_site_adp_type
_atom_site_occupancy
_atom_site_symmetry_multiplicity
_atom_site_calc_flag
_atom_site_refinement_flags
Ni1 Ni 0.03946(9) 0.15483(6) 0.32681(5) 0.0330(3) Uani 1 1 d .
O5 O 0.2287(5) 0.2649(3) 0.2536(3) 0.0370(9) Uani 1 1 d D
O3 O -0.1673(6) -0.1771(3) -0.0661(3) 0.0504(12) Uani 1 1 d .
O1 O -0.1273(6) 0.0775(4) 0.4103(3) 0.0455(11) Uani 1 1 d .
O4 O -0.2948(6) -0.3920(3) -0.0478(3) 0.0504(12) Uani 1 1 d .
O7 O 0.2147(7) 0.0656(5) 0.3870(3) 0.0581(13) Uani 1 1 d D
O2 O -0.3275(5) -0.1214(4) 0.4222(3) 0.0469(11) Uani 1 1 d .
O6 O 0.3245(7) 0.4935(4) 0.2327(4) 0.0689(16) Uani 1 1 d D
N3 N 0.1715(6) 0.3422(4) 0.4237(3) 0.0361(11) Uani 1 1 d U
N1 N -0.1168(6) -0.0309(4) 0.2313(3) 0.0338(11) Uani 1 1 d .
N2 N -0.0967(6) 0.2611(4) 0.2510(3) 0.0382(12) Uani 1 1 d U
C4 C -0.2338(7) -0.2122(4) 0.0859(4) 0.0296(12) Uani 1 1 d .
C5 C -0.1206(7) -0.0799(5) 0.1381(4) 0.0324(13) Uani 1 1 d .
H5 H -0.0444 -0.0233 0.1064 0.039 Uiso 1 1 calc R
C3 C -0.3518(4) -0.2932(2) 0.1323(2) 0.0381(14) Uani 1 1 d .
H3 H -0.4285 -0.3817 0.1006 0.046 Uiso 1 1 calc R
C14 C 0.2437(4) 0.4440(2) 0.3800(2) 0.0408(15) Uani 1 1 d RU
C1 C -0.2342(4) -0.1118(2) 0.2746(2) 0.0350(13) Uani 1 1 d R
C15 C 0.3313(4) 0.5792(2) 0.4293(2) 0.066(2) Uani 1 1 d RU
H15 H 0.3781 0.6482 0.3958 0.079 Uiso 1 1 d R
C18 C 0.3479(4) 0.6097(2) 0.5300(2) 0.078(3) Uani 1 1 d RU
H18 H 0.4091 0.6992 0.5655 0.094 Uiso 1 1 d R
C7 C -0.2310(7) -0.2647(5) -0.0174(4) 0.0341(13) Uani 1 1 d .
C8 C -0.2737(9) 0.2290(7) 0.2183(5) 0.0557(17) Uani 1 1 d U
H8 H -0.3515 0.1529 0.235 0.067 Uiso 1 1 calc R
C12 C 0.0124(9) 0.3711(5) 0.2252(4) 0.0447(16) Uani 1 1 d U
C13 C 0.2077(8) 0.3965(5) 0.2695(4) 0.0403(15) Uani 1 1 d .
C2 C -0.3540(8) -0.2404(5) 0.2267(4) 0.0394(14) Uani 1 1 d .
H2 H -0.4364 -0.2918 0.2578 0.047 Uiso 1 1 calc R
C6 C -0.2314(7) -0.0474(5) 0.3766(4) 0.0343(13) Uani 1 1 d .
C11 C -0.0491(6) 0.4499(4) 0.1674(3) 0.066(2) Uani 1 1 d U
H11 H 0.0299 0.5255 0.1509 0.079 Uiso 1 1 calc R
C17 C 0.2702(6) 0.5051(4) 0.5754(3) 0.067(2) Uani 1 1 d RU
H17 H 0.2767 0.523 0.6424 0.081 Uiso 1 1 d R
C16 C 0.1837(6) 0.3721(4) 0.5202(3) 0.0513(17) Uani 1 1 d RU
H16 H 0.1336 0.3012 0.5514 0.062 Uiso 1 1 d R
C10 C -0.2315(14) 0.4132(8) 0.1348(6) 0.084(3) Uani 1 1 d U
H10 H -0.2764 0.4632 0.0951 0.101 Uiso 1 1 calc R
C9 C -0.3438(12) 0.3028(9) 0.1620(6) 0.075(2) Uani 1 1 d U
H9 H -0.4661 0.2781 0.1424 0.09 Uiso 1 1 calc R
C19 C 0.2654(15) -0.0395(11) 0.3496(7) 0.121(4) Uani 1 1 d .
H19A H 0.3501 -0.0518 0.3999 0.182 Uiso 1 1 calc R
H19B H 0.3182 -0.0163 0.2956 0.182 Uiso 1 1 calc R
H19C H 0.1632 -0.1233 0.3273 0.182 Uiso 1 1 calc R
O8 O 0.345(2) -0.0347(15) 0.0952(12) 0.258(6) Uiso 1 1 d .
C30 C 0.274(2) -0.1597(16) 0.0636(12) 0.169(6) Uiso 1 1 d .
H5H H 0.23(2) 0.238(14) 0.196(5) 0.253 Uiso 1 1 d D
H7H H 0.264(19) 0.088(15) 0.447(3) 0.253 Uiso 1 1 d D
H6H H 0.319(16) 0.456(10) 0.174(4) 0.16(5) Uiso 1 1 d D

loop_
_atom_site_aniso_label
_atom_site_aniso_U_11
_atom_site_aniso_U_22
_atom_site_aniso_U_33
_atom_site_aniso_U_23
_atom_site_aniso_U_13
_atom_site_aniso_U_12
Ni1 0.0371(5) 0.0282(4) 0.0222(4) 0.0025(3) 0.0089(3) -0.0026(3)
O5 0.038(2) 0.0357(18) 0.027(2) 0.0041(16) 0.0107(17) -0.0002(17)
O3 0.068(3) 0.0352(18) 0.028(2) 0.0045(17) 0.019(2) -0.0090(19)
O1 0.054(3) 0.0380(19) 0.029(2) 0.0002(17) 0.017(2) -0.0044(19)
O4 0.074(3) 0.0306(18) 0.034(2) 0.0008(17) 0.022(2) 0.000(2)
O7 0.091(4) 0.064(3) 0.028(3) 0.005(2) 0.009(2) 0.043(3)
O2 0.046(3) 0.049(2) 0.029(2) 0.0100(19) 0.016(2) -0.0075(19)
O6 0.076(4) 0.048(2) 0.051(3) 0.005(2) 0.026(3) -0.020(2)
N3 0.034(3) 0.037(2) 0.020(2) -0.0050(19) 0.003(2) -0.002(2)
N1 0.036(3) 0.030(2) 0.025(3) 0.0086(18) 0.010(2) -0.0047(19)
N2 0.038(3) 0.035(2) 0.028(3) 0.000(2) 0.008(2) -0.002(2)
C4 0.033(3) 0.025(2) 0.027(3) 0.003(2) 0.010(2) 0.004(2)
C5 0.032(3) 0.034(2) 0.023(3) 0.008(2) 0.012(2) -0.002(2)
C3 0.046(4) 0.024(2) 0.030(3) -0.002(2) 0.011(3) -0.004(2)
C14 0.043(3) 0.031(2) 0.035(3) -0.004(2) 0.015(3) -0.003(2)
C1 0.038(3) 0.033(2) 0.023(3) 0.006(2) 0.009(2) -0.002(2)
C15 0.076(5) 0.044(3) 0.047(4) -0.005(3) 0.022(4) -0.015(3)
C18 0.097(6) 0.042(3) 0.053(5) -0.022(3) 0.019(4) -0.016(4)
C7 0.035(3) 0.032(3) 0.027(3) 0.003(2) 0.007(2) 0.003(2)
C8 0.049(4) 0.064(4) 0.048(4) 0.005(3) 0.009(3) 0.016(3)
C12 0.069(4) 0.030(2) 0.027(3) 0.002(2) 0.015(3) 0.007(3)
C13 0.049(4) 0.028(2) 0.026(3) 0.001(2) 0.014(3) -0.009(2)
C2 0.043(3) 0.029(2) 0.034(3) 0.002(2) 0.018(3) -0.006(2)
C6 0.038(3) 0.036(3) 0.024(3) 0.008(2) 0.009(2) 0.006(2)
C11 0.105(7) 0.046(3) 0.045(5) 0.015(3) 0.019(4) 0.021(4)
C17 0.093(6) 0.058(4) 0.027(4) -0.015(3) 0.011(4) 0.007(4)
C16 0.061(4) 0.047(3) 0.030(4) -0.002(3) 0.012(3) 0.003(3)
C10 0.121(8) 0.084(5) 0.051(5) 0.002(4) -0.005(5) 0.059(6)
C9 0.059(5) 0.089(5) 0.067(6) 0.002(5) -0.004(4) 0.030(5)
C19 0.156(10) 0.181(10) 0.046(6) -0.028(6) -0.023(6) 0.127(9)

loop_
_atom_type_symbol
_atom_type_description
_atom_type_scat_dispersion_real
_atom_type_scat_dispersion_imag
_atom_type_scat_source
C C 0.0033 0.0016 'International Tables Vol C Tables 4.2.6.8 and 6.1.1.4'
H H 0 0 'International Tables Vol C Tables 4.2.6.8 and 6.1.1.4'
N N 0.0061 0.0033 'International Tables Vol C Tables 4.2.6.8 and 6.1.1.4'
Ni Ni 0.3393 1.1124 'International Tables Vol C Tables 4.2.6.8 and 6.1.1.4'
O O 0.0106 0.006 'International Tables Vol C Tables 4.2.6.8 and 6.1.1.4'

loop_
_geom_angle_atom_site_label_1
_geom_angle_atom_site_label_2
_geom_angle_atom_site_label_3
_geom_angle
O1 Ni1 N3 94.53(15)
O1 Ni1 N1 81.60(15)
N3 Ni1 N1 174.21(17)
O1 Ni1 O7 91.45(19)
N3 Ni1 O7 93.9(2)
N1 Ni1 O7 90.53(19)
O1 Ni1 N2 100.18(18)
N3 Ni1 N2 84.67(18)
N1 Ni1 N2 91.76(18)
O7 Ni1 N2 168.35(17)
O1 Ni1 O5 171.45(14)
N3 Ni1 O5 77.00(15)
N1 Ni1 O5 106.77(14)
O7 Ni1 O5 90.28(18)
N2 Ni1 O5 78.13(16)
C13 O5 Ni1 99.5(3)
C6 O1 Ni1 114.5(3)
C19 O7 Ni1 133.4(5)
C14 N3 C16 118.3(4)
C14 N3 Ni1 113.0(3)
C16 N3 Ni1 128.6(3)
C5 N1 C1 117.5(4)
C5 N1 Ni1 131.7(3)
C1 N1 Ni1 110.8(3)
C12 N2 C8 117.0(5)
C12 N2 Ni1 112.8(4)
C8 N2 Ni1 130.0(4)
C3 C4 C5 117.8(4)
C3 C4 C7 120.3(4)
C5 C4 C7 121.9(4)
N1 C5 C4 123.4(4)
C4 C3 C2 118.8(3)
N3 C14 C15 123.2(2)
N3 C14 C13 112.3(3)
C15 C14 C13 124.32(18)
N1 C1 C2 122.2(3)
N1 C1 C6 114.9(3)
C2 C1 C6 122.8(3)
C14 C15 C18 118.6
C17 C18 C15 118.49(19)
O4 C7 O3 125.6(5)
O4 C7 C4 117.2(4)
O3 C7 C4 117.2(4)
N2 C8 C9 123.5(6)
N2 C12 C11 122.7(6)
N2 C12 C13 111.0(5)
C11 C12 C13 126.3(4)
O6 C13 O5 112.3(5)
O6 C13 C14 109.2(4)
O5 C13 C14 106.5(4)
O6 C13 C12 113.0(5)
O5 C13 C12 107.4(4)
C14 C13 C12 108.1(4)
C1 C2 C3 120.1(3)
O2 C6 O1 125.2(5)
O2 C6 C1 117.2(4)
O1 C6 C1 117.6(3)
C12 C11 C10 118.6(5)
C18 C17 C16 119.15(18)
N3 C16 C17 122.3(2)
C9 C10 C11 119.1(7)
C10 C9 C8 119.1(8)

loop_
_geom_bond_atom_site_label_1
_geom_bond_atom_site_label_2
_geom_bond_distance
Ni1 O1 1.999(3)
Ni1 N3 2.072(4)
Ni1 N1 2.080(4)
Ni1 O7 2.094(5)
Ni1 N2 2.098(5)
Ni1 O5 2.121(3)
O5 C13 1.448(7)
O3 C7 1.251(5)
O1 C6 1.276(6)
O4 C7 1.248(6)
O7 C19 1.385(10)
O2 C6 1.242(5)
O6 C13 1.374(5)
N3 C14 1.324(4)
N3 C16 1.338(5)
N1 C5 1.343(6)
N1 C1 1.349(4)
N2 C12 1.343(6)
N2 C8 1.358(8)
C4 C3 1.381(5)
C4 C5 1.406(7)
C4 C7 1.500(7)
C3 C2 1.384(6)
C14 C15 1.3823
C14 C13 1.522(6)
C1 C2 1.377(6)
C1 C6 1.505(6)
C15 C18 1.39
C18 C17 1.375(4)
C8 C9 1.370(11)
C12 C11 1.389(8)
C12 C13 1.538(10)
C11 C10 1.392(11)
C17 C16 1.39
C10 C9 1.367(11)
O8 C30 1.230(17)
